data_7204603
loop_
_publ_author_name
'Holbrey, John D.'
'Visser, Ann E.'
'Spear, Scott K.'
'Reichert, W. Matthew'
'Swatloski, Richard P.'
'Broker, Grant A.'
'Rogers, Robin D.'

_publ_section_title
;
 Mercury(ii) partitioning from aqueous solutions with a new,
 hydrophobic ethylene-glycol functionalized bis-imidazolium ionic
 liquidThis work was presented at the Green Solvents for Catalysis
 Meeting held in Bruchsal, Germany, 13--16th October 2002.
;
_journal_issue 2
_journal_name_full 'Green Chemistry'
_journal_page_first 129
_journal_paper_doi 10.1039/b300971h
_journal_volume 5
_journal_year 2003
_chemical_formula_sum 'C18 H32 F12 N4 P2'
_chemical_formula_weight 594.42
_chemical_melting_point 344
_chemical_name_common '1,1'-(1,10-decyl)-bis(3-methylimidazolium) hexafluorophosphate'
_chemical_name_systematic
; 
1,1'-(1,10-decyl)-bis(3-methylimidazolium) hexafluorophosphate
;
_space_group_IT_number 14
_symmetry_cell_setting monoclinic
_symmetry_space_group_name_Hall '-P 2ybc'
_symmetry_space_group_name_H-M 'P 1 21/c 1'
_atom_sites_solution_hydrogens geom
_atom_sites_solution_primary direct
_atom_sites_solution_secondary difmap
_audit_creation_method SHELXL-97
_cell_angle_alpha 90.00
_cell_angle_beta 99.4450(10)
_cell_angle_gamma 90.00
_cell_formula_units_Z 2
_cell_length_a 6.4611(2)
_cell_length_b 16.5436(5)
_cell_length_c 12.1828(4)
_cell_measurement_temperature 173(2)
_cell_volume 1284.56(7)
_computing_cell_refinement 'Bruker SMART'
_computing_data_collection 'Bruker SMART'
_computing_data_reduction 'Bruker SHELXTL'
_computing_molecular_graphics 'Bruker SHELXTL'
_computing_publication_material 'Bruker SHELXTL'
_computing_structure_refinement 'SHELXL-97 (Sheldrick, 1997)'
_computing_structure_solution 'SHELXS-97 (Sheldrick, 1990)'
_diffrn_ambient_temperature 173(2)
_diffrn_measured_fraction_theta_full 0.965
_diffrn_measured_fraction_theta_max 0.965
_diffrn_radiation_monochromator graphite
_diffrn_radiation_source 'fine-focus sealed tube'
_diffrn_radiation_type MoK\a
_diffrn_radiation_wavelength 0.71073
_diffrn_reflns_av_R_equivalents 0.0149
_diffrn_reflns_av_sigmaI/netI 0.0202
_diffrn_reflns_limit_h_max 6
_diffrn_reflns_limit_h_min -8
_diffrn_reflns_limit_k_max 21
_diffrn_reflns_limit_k_min -18
_diffrn_reflns_limit_l_max 15
_diffrn_reflns_limit_l_min -16
_diffrn_reflns_number 8031
_diffrn_reflns_theta_full 27.97
_diffrn_reflns_theta_max 27.97
_diffrn_reflns_theta_min 2.09
_exptl_absorpt_coefficient_mu 0.271
_exptl_absorpt_correction_type none
_exptl_crystal_colour colorless
_exptl_crystal_density_diffrn 1.537
_exptl_crystal_density_method 'not measured'
_exptl_crystal_F_000 612
_exptl_crystal_size_max 0.15
_exptl_crystal_size_mid 0.12
_exptl_crystal_size_min 0.10
_refine_diff_density_max 0.355
_refine_diff_density_min -0.352
_refine_diff_density_rms 0.053
_refine_ls_extinction_coef 0.0022(15)
_refine_ls_extinction_expression Fc^*^=kFc[1+0.001xFc^2^\l^3^/sin(2\q)]^-1/4^
_refine_ls_extinction_method SHELXL
_refine_ls_goodness_of_fit_ref 1.069
_refine_ls_hydrogen_treatment mixed
_refine_ls_matrix_type full
_refine_ls_number_parameters 165
_refine_ls_number_reflns 2990
_refine_ls_number_restraints 0
_refine_ls_restrained_S_all 1.069
_refine_ls_R_factor_all 0.0421
_refine_ls_R_factor_gt 0.0364
_refine_ls_shift/su_max 0.001
_refine_ls_shift/su_mean 0.000
_refine_ls_structure_factor_coef Fsqd
_refine_ls_weighting_details 'calc w=1/[\s^2^(Fo^2^)+(0.0517P)^2^+0.4591P] where P=(Fo^2^+2Fc^2^)/3'
_refine_ls_weighting_scheme calc
_refine_ls_wR_factor_gt 0.0965
_refine_ls_wR_factor_ref 0.1015
_reflns_number_gt 2639
_reflns_number_total 2990
_reflns_threshold_expression >2sigma(I)
_cod_data_source_file b300971h.txt
_cod_data_source_block r1
_cod_depositor_comments
;
The following automatic conversions were performed:
'_symmetry_cell_setting' value 'Monoclinic' changed to 'monoclinic'
according to '/home/adriana/struct/CIF-dictionaries/cif_core.dic'
dictionary named 'cif_core.dic' version 2.4.1 from 2010-06-29.

Automatic conversion script
Id: cif_fix_enum 1555 2011-01-17 13:19:09Z saulius 

The following automatic conversions were performed:

'_chemical_melting_point' value '344K' was changed to '344' - the
value should be numeric and without a unit designator.

Automatic conversion script
Id: cif_fix_values 1569 2011-02-09 13:29:24Z adriana 
;
_cod_original_sg_symbol_H-M P2(1)/c
_cod_database_code 7204603

loop_
_symmetry_equiv_pos_as_xyz
'x, y, z'
'-x, y+1/2, -z+1/2'
'-x, -y, -z'
'x, -y-1/2, z-1/2'

loop_
_atom_site_label
_atom_site_type_symbol
_atom_site_fract_x
_atom_site_fract_y
_atom_site_fract_z
_atom_site_U_iso_or_equiv
_atom_site_adp_type
_atom_site_occupancy
_atom_site_symmetry_multiplicity
_atom_site_calc_flag
_atom_site_refinement_flags
_atom_site_disorder_assembly
_atom_site_disorder_group
P P 0.19278(6) 0.70623(2) 0.14651(3) 0.02653(13) Uani 1 1 d . . .
F1 F 0.20852(16) 0.77090(6) 0.24475(9) 0.0469(3) Uani 1 1 d . . .
F2 F 0.1514(2) 0.77678(6) 0.05704(10) 0.0546(3) Uani 1 1 d . . .
F3 F 0.23293(17) 0.63466(6) 0.23523(9) 0.0475(3) Uani 1 1 d . . .
F4 F 0.44048(15) 0.71307(7) 0.14903(9) 0.0475(3) Uani 1 1 d . . .
F5 F 0.17705(17) 0.64149(6) 0.04765(8) 0.0461(3) Uani 1 1 d . . .
F6 F -0.05455(15) 0.69822(6) 0.14570(8) 0.0426(3) Uani 1 1 d . . .
N1 N -0.31971(18) 0.81437(7) 0.39776(9) 0.0254(2) Uani 1 1 d . . .
N2 N -0.17456(17) 0.90686(7) 0.31135(9) 0.0241(2) Uani 1 1 d . . .
C1 C -0.2141(2) 0.82811(8) 0.31557(11) 0.0267(3) Uani 1 1 d . . .
H1A H -0.1731 0.7882 0.2673 0.032 Uiso 1 1 calc R . .
C2 C -0.2591(2) 0.94468(8) 0.39474(12) 0.0283(3) Uani 1 1 d . . .
H2A H -0.2543 1.0008 0.4112 0.034 Uiso 1 1 calc R . .
C3 C -0.3501(2) 0.88660(8) 0.44852(12) 0.0283(3) Uani 1 1 d . . .
H3A H -0.4217 0.8942 0.5099 0.034 Uiso 1 1 calc R . .
C4 C -0.3866(3) 0.73427(9) 0.42986(13) 0.0339(3) Uani 1 1 d . . .
H4A H -0.3650 0.6946 0.3730 0.051 Uiso 1 1 calc R . .
H4B H -0.5357 0.7359 0.4365 0.051 Uiso 1 1 calc R . .
H4C H -0.3040 0.7187 0.5015 0.051 Uiso 1 1 calc R . .
C5 C -0.0603(2) 0.94603(8) 0.23078(11) 0.0271(3) Uani 1 1 d . . .
H5A H -0.1496 0.9887 0.1904 0.033 Uiso 1 1 calc R . .
H5B H -0.0306 0.9055 0.1756 0.033 Uiso 1 1 calc R . .
C6 C 0.1444(2) 0.98323(9) 0.28699(11) 0.0291(3) Uani 1 1 d . . .
H6A H 0.2389 0.9399 0.3218 0.035 Uiso 1 1 calc R . .
H6B H 0.1163 1.0203 0.3466 0.035 Uiso 1 1 calc R . .
C7 C 0.2528(2) 1.02988(9) 0.20424(12) 0.0304(3) Uani 1 1 d . . .
H7A H 0.1522 1.0695 0.1649 0.036 Uiso 1 1 calc R . .
H7B H 0.3715 1.0606 0.2462 0.036 Uiso 1 1 calc R . .
C8 C 0.3355(2) 0.97739(8) 0.11785(12) 0.0283(3) Uani 1 1 d . . .
H8A H 0.4320 0.9362 0.1567 0.034 Uiso 1 1 calc R . .
H8B H 0.2163 0.9487 0.0729 0.034 Uiso 1 1 calc R . .
C9 C 0.4508(2) 1.02613(8) 0.04049(11) 0.0250(3) Uani 1 1 d . . .
H9A H 0.5626 1.0583 0.0860 0.030 Uiso 1 1 calc R . .
H9B H 0.3511 1.0644 -0.0026 0.030 Uiso 1 1 calc R . .

loop_
_atom_site_aniso_label
_atom_site_aniso_U_11
_atom_site_aniso_U_22
_atom_site_aniso_U_33
_atom_site_aniso_U_23
_atom_site_aniso_U_13
_atom_site_aniso_U_12
P 0.0280(2) 0.02294(19) 0.0289(2) -0.00129(13) 0.00537(14) 0.00253(13)
F1 0.0445(5) 0.0468(6) 0.0477(6) -0.0224(5) 0.0021(4) 0.0033(4)
F2 0.0709(8) 0.0384(6) 0.0523(6) 0.0177(5) 0.0031(5) 0.0022(5)
F3 0.0516(6) 0.0424(5) 0.0470(6) 0.0172(4) 0.0033(5) 0.0015(4)
F4 0.0319(5) 0.0602(7) 0.0524(6) -0.0028(5) 0.0130(4) -0.0032(4)
F5 0.0533(6) 0.0430(6) 0.0423(5) -0.0167(4) 0.0082(5) 0.0061(4)
F6 0.0286(5) 0.0538(6) 0.0451(6) -0.0100(4) 0.0048(4) 0.0007(4)
N1 0.0278(6) 0.0219(5) 0.0265(6) -0.0010(4) 0.0050(5) -0.0022(4)
N2 0.0261(5) 0.0228(5) 0.0241(5) -0.0001(4) 0.0060(4) -0.0006(4)
C1 0.0290(7) 0.0236(6) 0.0282(7) -0.0034(5) 0.0070(5) -0.0015(5)
C2 0.0327(7) 0.0225(6) 0.0312(7) -0.0014(5) 0.0096(6) 0.0026(5)
C3 0.0322(7) 0.0253(6) 0.0292(7) -0.0026(5) 0.0108(6) 0.0010(5)
C4 0.0445(8) 0.0237(7) 0.0341(8) 0.0000(6) 0.0087(6) -0.0095(6)
C5 0.0294(7) 0.0298(7) 0.0228(6) 0.0025(5) 0.0059(5) -0.0029(5)
C6 0.0295(7) 0.0338(7) 0.0246(6) -0.0022(5) 0.0061(5) -0.0045(6)
C7 0.0341(7) 0.0283(7) 0.0307(7) -0.0044(5) 0.0114(6) -0.0071(6)
C8 0.0322(7) 0.0242(6) 0.0302(7) -0.0016(5) 0.0101(6) -0.0033(5)
C9 0.0284(6) 0.0216(6) 0.0257(6) -0.0015(5) 0.0066(5) -0.0011(5)

loop_
_atom_type_symbol
_atom_type_description
_atom_type_scat_dispersion_real
_atom_type_scat_dispersion_imag
_atom_type_scat_source
C C 0.0033 0.0016 'International Tables Vol C Tables 4.2.6.8 and 6.1.1.4'
H H 0.0000 0.0000 'International Tables Vol C Tables 4.2.6.8 and 6.1.1.4'
N N 0.0061 0.0033 'International Tables Vol C Tables 4.2.6.8 and 6.1.1.4'
F F 0.0171 0.0103 'International Tables Vol C Tables 4.2.6.8 and 6.1.1.4'
P P 0.1023 0.0942 'International Tables Vol C Tables 4.2.6.8 and 6.1.1.4'

loop_
_geom_angle_atom_site_label_1
_geom_angle_atom_site_label_2
_geom_angle_atom_site_label_3
_geom_angle
_geom_angle_site_symmetry_1
_geom_angle_site_symmetry_3
_geom_angle_publ_flag
F2 P F3 179.30(6) . . ?
F2 P F1 90.28(6) . . ?
F3 P F1 90.36(6) . . ?
F2 P F4 90.95(6) . . ?
F3 P F4 89.34(6) . . ?
F1 P F4 89.87(6) . . ?
F2 P F6 90.06(6) . . ?
F3 P F6 89.65(6) . . ?
F1 P F6 90.05(5) . . ?
F4 P F6 178.99(6) . . ?
F2 P F5 89.57(6) . . ?
F3 P F5 89.79(6) . . ?
F1 P F5 179.85(6) . . ?
F4 P F5 90.09(6) . . ?
F6 P F5 89.99(5) . . ?
C1 N1 C3 108.74(11) . . ?
C1 N1 C4 124.71(12) . . ?
C3 N1 C4 126.54(12) . . ?
C1 N2 C2 108.29(11) . . ?
C1 N2 C5 125.28(12) . . ?
C2 N2 C5 126.44(11) . . ?
N1 C1 N2 108.93(12) . . ?
C3 C2 N2 106.92(12) . . ?
C2 C3 N1 107.13(12) . . ?
N2 C5 C6 111.92(11) . . ?
C5 C6 C7 111.54(11) . . ?
C8 C7 C6 114.69(11) . . ?
C9 C8 C7 112.78(11) . . ?
C8 C9 C9 113.42(13) . 3_675 ?

loop_
_geom_bond_atom_site_label_1
_geom_bond_atom_site_label_2
_geom_bond_distance
_geom_bond_site_symmetry_2
_geom_bond_publ_flag
P F2 1.5894(10) . ?
P F3 1.5955(10) . ?
P F1 1.5960(9) . ?
P F4 1.5996(10) . ?
P F6 1.6019(10) . ?
P F5 1.6025(9) . ?
N1 C1 1.3205(18) . ?
N1 C3 1.3744(17) . ?
N1 C4 1.4668(17) . ?
N2 C1 1.3303(17) . ?
N2 C2 1.3800(17) . ?
N2 C5 1.4720(16) . ?
C2 C3 1.3506(19) . ?
C5 C6 1.5165(19) . ?
C6 C7 1.5275(19) . ?
C7 C8 1.5270(19) . ?
C8 C9 1.5246(18) . ?
C9 C9 1.526(2) 3_675 ?
